data_7233380
loop_
_publ_author_name
'Jakubczyk, Micha\/l'
'Mkrtchyan, Satenik'
'Madura, Izabela D.'
'Marek, Paulina H.'
'Iaroshenko, Viktor O.'

_publ_section_title
;
 Copper-catalyzed direct C--H arylselenation of 4-nitro-pyrazoles and
 other heterocycles with selenium powder and aryl iodides. Access to
 unsymmetrical heteroaryl selenides
;
_journal_issue 44
_journal_name_full 'RSC Advances'
_journal_page_first 25368
_journal_paper_doi 10.1039/C9RA05004C
_journal_volume 9
_journal_year 2019
_chemical_formula_moiety 'C16 H14 N4 O2 Se'
_chemical_formula_sum 'C16 H14 N4 O2 Se'
_chemical_formula_weight 373.27
_chemical_name_systematic
;
3-methyl-4-((3-nitrophenyl)selanyl)-1-phenyl-1H-pyrazol-5-amine
;
_space_group_crystal_system monoclinic
_space_group_IT_number 14
_space_group_name_Hall '-P 2yn'
_space_group_name_H-M_alt 'P 1 21/n 1'
_symmetry_space_group_name_Hall '-P 2yn'
_symmetry_space_group_name_H-M 'P 1 21/n 1'
_atom_sites_solution_hydrogens mixed
_atom_sites_solution_primary dual
_audit_creation_date 2019-06-13
_audit_creation_method
;
Olex2 1.2-beta
(compiled 2018.05.29 svn.r3508 for OlexSys, GUI svn.r5506)
;
_audit_update_record
;
2019-06-13 deposited with the CCDC.    2019-08-13 downloaded from the CCDC.
;
_cell_angle_alpha 90
_cell_angle_beta 106.994(4)
_cell_angle_gamma 90
_cell_formula_units_Z 4
_cell_length_a 8.0441(3)
_cell_length_b 16.3997(6)
_cell_length_c 12.5446(5)
_cell_measurement_reflns_used 12533
_cell_measurement_temperature 298(3)
_cell_measurement_theta_max 30.2020
_cell_measurement_theta_min 3.6610
_cell_volume 1582.63(11)
_computing_cell_refinement 'CrysAlisPro 1.171.38.46 (Rigaku OD, 2015)'
_computing_data_collection 'CrysAlisPro 1.171.38.46 (Rigaku OD, 2015)'
_computing_data_reduction 'CrysAlisPro 1.171.38.46 (Rigaku OD, 2015)'
_computing_molecular_graphics 'Olex2 (Dolomanov et al., 2009)'
_computing_publication_material 'Olex2 (Dolomanov et al., 2009)'
_computing_structure_refinement 'ShelXL (Sheldrick, 2015)'
_computing_structure_solution 'ShelXD (Sheldrick, 2008)'
_diffrn_ambient_temperature 293(2)
_diffrn_detector 'CCD plate'
_diffrn_detector_area_resol_mean 10.3347
_diffrn_detector_type Atlas
_diffrn_measured_fraction_theta_full 0.998
_diffrn_measured_fraction_theta_max 0.998
_diffrn_measurement_details
;
List of Runs (angles in degrees, time in seconds):

  # Type    Start    End  Width  t~exp~   \w     \q     \k     \f   Frames
#--------------------------------------------------------------------------
  1  \w    -99.00  74.00   1.00   30.00    --  -12.80   0.00-180.00  173
  2  \w   -100.00 -34.00   1.00   30.00    --  -12.80-179.00 150.00   66
  3  \w    -85.00  10.00   1.00   30.00    --  -12.80 -38.00-150.00   95
  4  \w    -87.00  19.00   1.00   30.00    --  -12.80 -77.00  30.00  106
  5  \w    -14.00  83.00   1.00   30.00    --   13.11  57.00 -60.00   97
  6  \w    -35.00  60.00   1.00   30.00    --  -12.80  38.00   0.00   95
  7  \w     -4.00  49.00   1.00   30.00    --   13.11 -99.00 120.00   53
;
_diffrn_measurement_device 'four-circle diffractometer'
_diffrn_measurement_device_type 'Xcalibur, Atlas, Gemini ultra'
_diffrn_measurement_method '\w scans'
_diffrn_orient_matrix_type 'CrysAlisPro convention (1999,Acta A55,543-557)'
_diffrn_orient_matrix_UB_11 0.0314442000
_diffrn_orient_matrix_UB_12 -0.0317678000
_diffrn_orient_matrix_UB_13 -0.0273003000
_diffrn_orient_matrix_UB_21 -0.0797750000
_diffrn_orient_matrix_UB_22 -0.0211428000
_diffrn_orient_matrix_UB_23 -0.0088326000
_diffrn_orient_matrix_UB_31 -0.0338503000
_diffrn_orient_matrix_UB_32 0.0203647000
_diffrn_orient_matrix_UB_33 -0.0517130000
_diffrn_radiation_monochromator graphite
_diffrn_radiation_probe x-ray
_diffrn_radiation_type MoK\a
_diffrn_radiation_wavelength 0.71073
_diffrn_reflns_av_R_equivalents 0.0377
_diffrn_reflns_av_unetI/netI 0.0217
_diffrn_reflns_Laue_measured_fraction_full 0.998
_diffrn_reflns_Laue_measured_fraction_max 0.998
_diffrn_reflns_limit_h_max 10
_diffrn_reflns_limit_h_min -10
_diffrn_reflns_limit_k_max 21
_diffrn_reflns_limit_k_min -21
_diffrn_reflns_limit_l_max 16
_diffrn_reflns_limit_l_min -16
_diffrn_reflns_number 29384
_diffrn_reflns_point_group_measured_fraction_full 0.998
_diffrn_reflns_point_group_measured_fraction_max 0.998
_diffrn_reflns_theta_full 26.000
_diffrn_reflns_theta_max 28.242
_diffrn_reflns_theta_min 3.396
_diffrn_source 'fine-focus sealed X-ray tube'
_diffrn_source_type 'Enhance (Mo) X-ray Source'
_exptl_absorpt_coefficient_mu 2.387
_exptl_absorpt_correction_T_max 1.00000
_exptl_absorpt_correction_T_min 0.59378
_exptl_absorpt_correction_type multi-scan
_exptl_absorpt_process_details
;
CrysAlisPro 1.171.38.46 (Rigaku Oxford Diffraction, 2015)
Empirical absorption correction using spherical harmonics,
 implemented in SCALE3 ABSPACK scaling algorithm.
;
_exptl_crystal_colour yellow
_exptl_crystal_density_diffrn 1.567
_exptl_crystal_description block
_exptl_crystal_F_000 752
_exptl_crystal_size_max 0.8
_exptl_crystal_size_mid 0.6
_exptl_crystal_size_min 0.4
_refine_diff_density_max 0.263
_refine_diff_density_min -0.321
_refine_diff_density_rms 0.047
_refine_ls_extinction_method none
_refine_ls_goodness_of_fit_ref 1.059
_refine_ls_hydrogen_treatment mixed
_refine_ls_matrix_type full
_refine_ls_number_parameters 217
_refine_ls_number_reflns 3906
_refine_ls_number_restraints 2
_refine_ls_restrained_S_all 1.059
_refine_ls_R_factor_all 0.0336
_refine_ls_R_factor_gt 0.0262
_refine_ls_shift/su_max 0.001
_refine_ls_shift/su_mean 0.000
_refine_ls_structure_factor_coef Fsqd
_refine_ls_weighting_details 'w=1/[\s^2^(Fo^2^)+(0.0304P)^2^+0.4163P] where P=(Fo^2^+2Fc^2^)/3'
_refine_ls_weighting_scheme calc
_refine_ls_wR_factor_gt 0.0636
_refine_ls_wR_factor_ref 0.0669
_reflns_Friedel_coverage 0.000
_reflns_number_gt 3373
_reflns_number_total 3906
_reflns_threshold_expression 'I > 2\s(I)'
_cod_data_source_file c9ra05004c2.cif
_cod_data_source_block 5k
_cod_original_cell_volume 1582.61(10)
_cod_database_code 7233380
_shelx_space_group_comment
;
The symmetry employed for this shelxl refinement is uniquely defined
by the following loop, which should always be used as a source of
symmetry information in preference to the above space-group names.
They are only intended as comments.
;
_olex2_refinement_description
;
1. Fixed Uiso
 At 1.2 times of:
  All C(H) groups
 At 1.5 times of:
  All C(H,H,H) groups
2. Restrained distances
 N3-H3A = N3-H3B
 0.88 with sigma of 0.05
3.a Aromatic/amide H refined with riding coordinates:
 C20(H20), C13(H13), C9(H9), C18(H18), C16(H16), C17(H17), C10(H10), C11(H11),
 C12(H12)
3.b Idealised Me refined as rotating group:
 C7(H7A,H7B,H7C)
;
_olex2_date_sample_data_collection 2018-02-06
_olex2_submission_special_instructions 'No special instructions were received'
_oxdiff_exptl_absorpt_empirical_details
;
Empirical correction (ABSPACK) includes:
- Absorption correction using spherical harmonics
- Frame scaling
;
_oxdiff_exptl_absorpt_empirical_full_max 2.989
_oxdiff_exptl_absorpt_empirical_full_min 0.797

loop_
_space_group_symop_operation_xyz
'x, y, z'
'-x+1/2, y+1/2, -z+1/2'
'-x, -y, -z'
'x-1/2, -y-1/2, z-1/2'

loop_
_atom_site_label
_atom_site_type_symbol
_atom_site_fract_x
_atom_site_fract_y
_atom_site_fract_z
_atom_site_U_iso_or_equiv
_atom_site_adp_type
_atom_site_occupancy
_atom_site_site_symmetry_order
_atom_site_calc_flag
_atom_site_refinement_flags_posn
Se1 Se 0.86077(2) 0.33478(2) 0.42263(2) 0.03859(7) Uani 1 1 d .
N1 N 0.40162(17) 0.21771(9) 0.33251(10) 0.0332(3) Uani 1 1 d .
N2 N 0.39642(18) 0.24719(9) 0.22775(10) 0.0374(3) Uani 1 1 d .
O1 O 1.0778(2) 0.49341(12) 0.80710(12) 0.0715(5) Uani 1 1 d .
N4 N 0.9575(2) 0.53773(11) 0.76141(14) 0.0516(4) Uani 1 1 d .
C4 C 0.6388(2) 0.29071(10) 0.35736(13) 0.0325(3) Uani 1 1 d .
N3 N 0.5779(2) 0.22821(13) 0.52181(12) 0.0554(5) Uani 1 1 d D
C15 C 0.8039(2) 0.43279(10) 0.48857(13) 0.0336(3) Uani 1 1 d .
C3 C 0.5469(2) 0.24316(10) 0.41135(12) 0.0322(3) Uani 1 1 d .
C6 C 0.2634(2) 0.16844(10) 0.34472(13) 0.0334(3) Uani 1 1 d .
O2 O 0.9144(3) 0.59655(11) 0.80648(13) 0.0827(5) Uani 1 1 d .
C20 C 0.8913(2) 0.44793(10) 0.59903(13) 0.0353(3) Uani 1 1 d .
H20 H 0.969974 0.410293 0.641113 0.042 Uiso 1 1 calc R
C5 C 0.5396(2) 0.29054(10) 0.24422(13) 0.0373(4) Uani 1 1 d .
C19 C 0.8589(2) 0.52036(11) 0.64540(14) 0.0385(4) Uani 1 1 d .
C13 C 0.2982(2) 0.09699(12) 0.40582(14) 0.0443(4) Uani 1 1 d .
H13 H 0.412508 0.081188 0.439779 0.053 Uiso 1 1 calc R
C9 C 0.0939(2) 0.19231(12) 0.29368(16) 0.0437(4) Uani 1 1 d .
H9 H 0.070548 0.240407 0.252722 0.052 Uiso 1 1 calc R
C18 C 0.7420(2) 0.57739(11) 0.58724(17) 0.0469(4) Uani 1 1 d .
H18 H 0.721650 0.625283 0.621110 0.056 Uiso 1 1 calc R
C16 C 0.6875(2) 0.49008(12) 0.42754(15) 0.0443(4) Uani 1 1 d .
H16 H 0.630302 0.480417 0.352730 0.053 Uiso 1 1 calc R
C17 C 0.6559(3) 0.56121(12) 0.47696(18) 0.0520(5) Uani 1 1 d .
H17 H 0.575802 0.598611 0.435596 0.062 Uiso 1 1 calc R
C10 C -0.0411(3) 0.14323(15) 0.30461(18) 0.0555(5) Uani 1 1 d .
H10 H -0.155769 0.158412 0.270474 0.067 Uiso 1 1 calc R
C7 C 0.5828(3) 0.33152(14) 0.14929(17) 0.0638(7) Uani 1 1 d .
H7A H 0.660182 0.297537 0.123397 0.096 Uiso 1 1 calc GR
H7B H 0.637945 0.382913 0.173760 0.096 Uiso 1 1 calc GR
H7C H 0.478084 0.340447 0.089718 0.096 Uiso 1 1 calc GR
C11 C -0.0059(3) 0.07217(15) 0.36579(18) 0.0597(6) Uani 1 1 d .
H11 H -0.096767 0.039665 0.372914 0.072 Uiso 1 1 calc R
C12 C 0.1626(3) 0.04932(14) 0.41610(17) 0.0589(6) Uani 1 1 d .
H12 H 0.185595 0.001387 0.457419 0.071 Uiso 1 1 calc R
H3A H 0.520(3) 0.1944(14) 0.5463(18) 0.058(6) Uiso 1 1 d D
H3B H 0.675(3) 0.2415(13) 0.5649(17) 0.053(6) Uiso 1 1 d D

loop_
_atom_site_aniso_label
_atom_site_aniso_U_11
_atom_site_aniso_U_22
_atom_site_aniso_U_33
_atom_site_aniso_U_23
_atom_site_aniso_U_13
_atom_site_aniso_U_12
Se1 0.03286(10) 0.04081(11) 0.04117(11) -0.00886(7) 0.00934(7) -0.00780(7)
N1 0.0347(7) 0.0384(7) 0.0225(6) 0.0013(5) 0.0023(5) -0.0086(6)
N2 0.0449(8) 0.0406(8) 0.0212(6) 0.0039(5) 0.0011(5) -0.0091(6)
O1 0.0570(9) 0.0965(13) 0.0472(8) -0.0175(8) -0.0061(7) 0.0059(9)
N4 0.0529(10) 0.0582(10) 0.0429(9) -0.0148(8) 0.0125(8) -0.0124(8)
C4 0.0345(8) 0.0315(8) 0.0288(8) -0.0022(6) 0.0049(6) -0.0064(6)
N3 0.0548(10) 0.0792(13) 0.0232(7) 0.0076(7) -0.0025(7) -0.0318(9)
C15 0.0326(7) 0.0332(8) 0.0349(8) -0.0021(7) 0.0096(6) -0.0087(6)
C3 0.0332(8) 0.0357(8) 0.0239(7) -0.0002(6) 0.0023(6) -0.0041(6)
C6 0.0360(8) 0.0378(9) 0.0255(7) -0.0075(6) 0.0078(6) -0.0096(6)
O2 0.1129(15) 0.0734(11) 0.0579(10) -0.0334(9) 0.0189(9) 0.0053(10)
C20 0.0330(8) 0.0354(8) 0.0355(8) 0.0005(7) 0.0067(6) -0.0055(7)
C5 0.0482(9) 0.0337(8) 0.0274(8) 0.0009(6) 0.0071(7) -0.0083(7)
C19 0.0358(8) 0.0417(9) 0.0379(9) -0.0068(7) 0.0106(7) -0.0105(7)
C13 0.0454(9) 0.0466(10) 0.0387(9) 0.0037(8) 0.0089(7) -0.0091(8)
C9 0.0379(9) 0.0475(10) 0.0427(10) -0.0077(8) 0.0072(7) -0.0034(8)
C18 0.0446(10) 0.0371(9) 0.0605(12) -0.0068(9) 0.0177(9) -0.0028(8)
C16 0.0428(9) 0.0477(10) 0.0370(9) 0.0026(8) 0.0033(7) -0.0037(8)
C17 0.0476(10) 0.0443(11) 0.0581(12) 0.0082(9) 0.0062(9) 0.0065(8)
C10 0.0343(9) 0.0738(14) 0.0584(13) -0.0236(11) 0.0135(9) -0.0104(9)
C7 0.0861(17) 0.0678(15) 0.0345(10) 0.0065(9) 0.0130(10) -0.0332(12)
C11 0.0579(12) 0.0741(15) 0.0539(12) -0.0170(11) 0.0268(10) -0.0329(11)
C12 0.0711(14) 0.0574(13) 0.0489(11) 0.0042(10) 0.0185(10) -0.0246(11)

loop_
_atom_type_symbol
_atom_type_description
_atom_type_scat_dispersion_real
_atom_type_scat_dispersion_imag
_atom_type_scat_source
C C 0.0033 0.0016 'International Tables Vol C Tables 4.2.6.8 and 6.1.1.4'
H H 0.0000 0.0000 'International Tables Vol C Tables 4.2.6.8 and 6.1.1.4'
N N 0.0061 0.0033 'International Tables Vol C Tables 4.2.6.8 and 6.1.1.4'
O O 0.0106 0.0060 'International Tables Vol C Tables 4.2.6.8 and 6.1.1.4'
Se Se -0.0929 2.2259 'International Tables Vol C Tables 4.2.6.8 and 6.1.1.4'

loop_
_geom_angle_atom_site_label_1
_geom_angle_atom_site_label_2
_geom_angle_atom_site_label_3
_geom_angle
C4 Se1 C15 101.18(7)
N2 N1 C6 119.51(12)
C3 N1 N2 111.32(12)
C3 N1 C6 129.17(13)
C5 N2 N1 104.84(12)
O1 N4 O2 123.47(17)
O1 N4 C19 118.57(16)
O2 N4 C19 117.96(18)
C3 C4 Se1 125.50(11)
C3 C4 C5 105.42(13)
C5 C4 Se1 128.75(12)
C3 N3 H3A 122.5(16)
C3 N3 H3B 117.9(14)
H3A N3 H3B 117(2)
C20 C15 Se1 117.81(12)
C20 C15 C16 119.70(16)
C16 C15 Se1 122.37(13)
N1 C3 C4 106.67(13)
N3 C3 N1 123.39(15)
N3 C3 C4 129.68(15)
C13 C6 N1 120.28(15)
C9 C6 N1 119.13(16)
C9 C6 C13 120.59(16)
C15 C20 H20 120.8
C19 C20 C15 118.30(16)
C19 C20 H20 120.8
N2 C5 C4 111.75(14)
N2 C5 C7 120.94(16)
C4 C5 C7 127.30(16)
C20 C19 N4 118.09(16)
C18 C19 N4 118.82(17)
C18 C19 C20 123.08(16)
C6 C13 H13 120.2
C12 C13 C6 119.64(19)
C12 C13 H13 120.2
C6 C9 H9 120.5
C6 C9 C10 118.91(19)
C10 C9 H9 120.5
C19 C18 H18 121.1
C19 C18 C17 117.80(17)
C17 C18 H18 121.1
C15 C16 H16 119.7
C17 C16 C15 120.51(17)
C17 C16 H16 119.7
C18 C17 H17 119.7
C16 C17 C18 120.59(18)
C16 C17 H17 119.7
C9 C10 H10 119.8
C11 C10 C9 120.3(2)
C11 C10 H10 119.8
C5 C7 H7A 109.5
C5 C7 H7B 109.5
C5 C7 H7C 109.5
H7A C7 H7B 109.5
H7A C7 H7C 109.5
H7B C7 H7C 109.5
C10 C11 H11 119.9
C12 C11 C10 120.18(19)
C12 C11 H11 119.9
C13 C12 H12 119.8
C11 C12 C13 120.4(2)
C11 C12 H12 119.8

loop_
_geom_bond_atom_site_label_1
_geom_bond_atom_site_label_2
_geom_bond_distance
Se1 C4 1.8777(15)
Se1 C15 1.9232(16)
N1 N2 1.3893(17)
N1 C3 1.3576(19)
N1 C6 1.418(2)
N2 C5 1.317(2)
O1 N4 1.212(2)
N4 O2 1.219(2)
N4 C19 1.467(2)
C4 C3 1.381(2)
C4 C5 1.410(2)
N3 C3 1.357(2)
N3 H3A 0.84(2)
N3 H3B 0.84(2)
C15 C20 1.381(2)
C15 C16 1.388(2)
C6 C13 1.383(2)
C6 C9 1.383(2)
C20 H20 0.9300
C20 C19 1.381(2)
C5 C7 1.494(2)
C19 C18 1.375(3)
C13 H13 0.9300
C13 C12 1.379(3)
C9 H9 0.9300
C9 C10 1.390(3)
C18 H18 0.9300
C18 C17 1.380(3)
C16 H16 0.9300
C16 C17 1.379(3)
C17 H17 0.9300
C10 H10 0.9300
C10 C11 1.378(3)
C7 H7A 0.9600
C7 H7B 0.9600
C7 H7C 0.9600
C11 H11 0.9300
C11 C12 1.369(3)
C12 H12 0.9300

loop_
_geom_torsion_atom_site_label_1
_geom_torsion_atom_site_label_2
_geom_torsion_atom_site_label_3
_geom_torsion_atom_site_label_4
_geom_torsion
Se1 C4 C3 N1 -174.25(12)
Se1 C4 C3 N3 11.6(3)
Se1 C4 C5 N2 174.00(13)
Se1 C4 C5 C7 -5.1(3)
Se1 C15 C20 C19 176.29(12)
Se1 C15 C16 C17 -177.24(14)
N1 N2 C5 C4 -0.3(2)
N1 N2 C5 C7 178.87(18)
N1 C6 C13 C12 -179.38(17)
N1 C6 C9 C10 179.11(16)
N2 N1 C3 C4 0.29(19)
N2 N1 C3 N3 174.88(17)
N2 N1 C6 C13 133.33(16)
N2 N1 C6 C9 -45.9(2)
O1 N4 C19 C20 9.2(3)
O1 N4 C19 C18 -169.31(18)
N4 C19 C18 C17 177.44(17)
C15 Se1 C4 C3 -84.24(15)
C15 Se1 C4 C5 103.40(16)
C15 C20 C19 N4 -177.44(15)
C15 C20 C19 C18 1.0(3)
C15 C16 C17 C18 1.3(3)
C3 N1 N2 C5 -0.02(19)
C3 N1 C6 C13 -47.4(2)
C3 N1 C6 C9 133.41(18)
C3 C4 C5 N2 0.4(2)
C3 C4 C5 C7 -178.6(2)
C6 N1 N2 C5 179.40(15)
C6 N1 C3 C4 -179.05(16)
C6 N1 C3 N3 -4.5(3)
C6 C13 C12 C11 0.3(3)
C6 C9 C10 C11 0.3(3)
O2 N4 C19 C20 -171.24(18)
O2 N4 C19 C18 10.2(3)
C20 C15 C16 C17 -1.3(3)
C20 C19 C18 C17 -1.0(3)
C5 C4 C3 N1 -0.42(19)
C5 C4 C3 N3 -174.6(2)
C19 C18 C17 C16 -0.2(3)
C13 C6 C9 C10 -0.1(3)
C9 C6 C13 C12 -0.2(3)
C9 C10 C11 C12 -0.1(3)
C16 C15 C20 C19 0.2(2)
C10 C11 C12 C13 -0.2(3)
